data_7211099
loop_
_publ_author_name
'Zhang, Xiaoxi'
'Xing, Na'
'Bai, Fengying'
'Wan, Lijuan'
'Shan, Hui'
'Hou, Yanan'
'Xing, Yongheng'
'Shi, Zhan'

_publ_section_title
;
 Multi-functional d10 metal--organic materials based on
 bis-pyrazole/pyridine ligands supported by a 2,6-di(3-pyrazolyl)pyridine
 with different spanning flexible dicarboxylate ligands: synthesis,
 structure, photoluminescent and catalytic properties
;
_journal_issue 44
_journal_name_full CrystEngComm
_journal_page_first 9135
_journal_paper_doi 10.1039/c3ce41213j
_journal_volume 15
_journal_year 2013
_chemical_formula_sum 'C56 H56 N10 O8 Zn2'
_chemical_formula_weight 1127.85
_chemical_name_systematic
;
?
;
_space_group_IT_number 2
_symmetry_cell_setting triclinic
_symmetry_space_group_name_Hall '-P 1'
_symmetry_space_group_name_H-M 'P -1'
_atom_sites_solution_hydrogens geom
_atom_sites_solution_primary direct
_atom_sites_solution_secondary difmap
_audit_creation_method SHELXL-97
_cell_angle_alpha 66.11(3)
_cell_angle_beta 78.09(3)
_cell_angle_gamma 72.06(3)
_cell_formula_units_Z 2
_cell_length_a 12.411(3)
_cell_length_b 14.631(3)
_cell_length_c 16.969(3)
_cell_measurement_temperature 293(2)
_cell_volume 2668.5(12)
_computing_structure_refinement 'SHELXL-97 (Sheldrick, 1997)'
_computing_structure_solution 'SHELXS-97 (Sheldrick, 1990)'
_diffrn_ambient_temperature 293(2)
_diffrn_measured_fraction_theta_full 0.984
_diffrn_measured_fraction_theta_max 0.984
_diffrn_radiation_monochromator graphite
_diffrn_radiation_source 'fine-focus sealed tube'
_diffrn_radiation_type MoK\a
_diffrn_radiation_wavelength 0.71073
_diffrn_reflns_av_R_equivalents 0.0392
_diffrn_reflns_av_sigmaI/netI 0.0549
_diffrn_reflns_limit_h_max 16
_diffrn_reflns_limit_h_min -16
_diffrn_reflns_limit_k_max 18
_diffrn_reflns_limit_k_min -18
_diffrn_reflns_limit_l_max 22
_diffrn_reflns_limit_l_min -21
_diffrn_reflns_number 26029
_diffrn_reflns_theta_full 27.48
_diffrn_reflns_theta_max 27.48
_diffrn_reflns_theta_min 3.02
_exptl_absorpt_coefficient_mu 0.964
_exptl_crystal_density_diffrn 1.404
_exptl_crystal_density_method 'not measured'
_exptl_crystal_F_000 1172
_exptl_crystal_size_max 0.280
_exptl_crystal_size_mid 0.165
_exptl_crystal_size_min 0.207
_refine_diff_density_max 0.649
_refine_diff_density_min -0.530
_refine_diff_density_rms 0.095
_refine_ls_extinction_method none
_refine_ls_goodness_of_fit_ref 1.011
_refine_ls_hydrogen_treatment mixed
_refine_ls_matrix_type full
_refine_ls_number_parameters 692
_refine_ls_number_reflns 12045
_refine_ls_number_restraints 18
_refine_ls_restrained_S_all 1.027
_refine_ls_R_factor_all 0.0813
_refine_ls_R_factor_gt 0.0489
_refine_ls_shift/su_max 0.001
_refine_ls_shift/su_mean 0.000
_refine_ls_structure_factor_coef Fsqd
_refine_ls_weighting_details 'calc w=1/[\s^2^(Fo^2^)+(0.0778P)^2^+0.6866P] where P=(Fo^2^+2Fc^2^)/3'
_refine_ls_weighting_scheme calc
_refine_ls_wR_factor_gt 0.1269
_refine_ls_wR_factor_ref 0.1458
_reflns_number_gt 8201
_reflns_number_total 12045
_reflns_threshold_expression >2sigma(I)
_cod_data_source_file c3ce41213j.txt
_cod_data_source_block 7
_cod_depositor_comments
;
The following automatic conversions were performed:

'_symmetry_cell_setting' value 'Triclinic' changed to 'triclinic'
according to /home/saulius/struct/CIF-dictionaries/cif_core.dic
dictionary named 'cif_core.dic' version 2.4.2 from 2011-04-26.

Automatic conversion script
Id: cif_fix_values 1891 2012-01-12 08:04:46Z andrius 
;
_cod_original_cell_volume 2668.4(9)
_cod_original_sg_symbol_H-M P-1
_cod_database_code 7211099

loop_
_symmetry_equiv_pos_as_xyz
'x, y, z'
'-x, -y, -z'

loop_
_atom_site_label
_atom_site_type_symbol
_atom_site_fract_x
_atom_site_fract_y
_atom_site_fract_z
_atom_site_U_iso_or_equiv
_atom_site_adp_type
_atom_site_occupancy
_atom_site_symmetry_multiplicity
_atom_site_calc_flag
_atom_site_refinement_flags
_atom_site_disorder_assembly
_atom_site_disorder_group
Zn1 Zn 0.90202(3) 0.76770(3) 0.56316(2) 0.03847(11) Uani 1 1 d . . .
Zn2 Zn 0.71592(3) 0.69075(2) 0.46577(2) 0.03740(11) Uani 1 1 d . . .
N1 N 0.9600(2) 0.7793(2) 0.74120(18) 0.0449(6) Uani 1 1 d . . .
H1B H 0.9081 0.7527 0.7771 0.054 Uiso 1 1 calc R . .
N2 N 0.9728(2) 0.79584(19) 0.65669(17) 0.0417(6) Uani 1 1 d . . .
N3 N 1.0221(2) 0.85138(18) 0.48976(17) 0.0391(6) Uani 1 1 d . . .
N4 N 0.8784(2) 0.80430(18) 0.42840(16) 0.0392(6) Uani 1 1 d . . .
N5 N 0.8116(2) 0.78686(19) 0.38494(16) 0.0404(6) Uani 1 1 d . . .
N6 N 0.5145(2) 0.7766(2) 0.33370(17) 0.0423(6) Uani 1 1 d . . .
H6A H 0.5018 0.8417 0.3222 0.051 Uiso 1 1 calc R . .
N7 N 0.5891(2) 0.70372(19) 0.38834(16) 0.0399(6) Uani 1 1 d . . .
N8 N 0.7293(2) 0.53919(18) 0.48100(17) 0.0398(6) Uani 1 1 d . . .
N9 N 0.8484(2) 0.60004(18) 0.55136(17) 0.0418(6) Uani 1 1 d . . .
N10 N 0.9067(2) 0.61901(19) 0.60066(17) 0.0411(6) Uani 1 1 d . . .
O1 O 0.74377(17) 0.84475(16) 0.58927(14) 0.0433(5) Uani 1 1 d . . .
H1C H 0.7240 0.8460 0.6397 0.065 Uiso 1 1 d R . .
H1D H 0.6980 0.8206 0.5765 0.065 Uiso 1 1 d R . .
O2 O 0.61764(19) 0.75154(17) 0.55131(15) 0.0475(5) Uani 1 1 d . . .
O3 O 0.5610(3) 0.6058(2) 0.6083(2) 0.0792(9) Uani 1 1 d . . .
O4 O 0.2319(2) 0.2725(2) 1.16417(19) 0.0733(8) Uani 1 1 d . A .
O5 O 0.3302(2) 0.13500(19) 1.26107(16) 0.0601(7) Uani 1 1 d . A .
C1 C 1.1188(5) 0.8416(5) 0.8683(3) 0.0946(18) Uani 1 1 d . . .
H1A H 1.1756 0.8629 0.8254 0.114 Uiso 1 1 calc R . .
C2 C 1.1159(6) 0.8454(6) 0.9488(4) 0.125(3) Uani 1 1 d . . .
H2A H 1.1714 0.8684 0.9595 0.151 Uiso 1 1 calc R . .
C3 C 1.0322(5) 0.8157(5) 1.0130(3) 0.1030(19) Uani 1 1 d . . .
H3A H 1.0299 0.8198 1.0666 0.124 Uiso 1 1 calc R . .
C4 C 0.9542(4) 0.7809(5) 0.9975(3) 0.0936(17) Uani 1 1 d . . .
H4A H 0.8979 0.7596 1.0410 0.112 Uiso 1 1 calc R . .
C5 C 0.9564(4) 0.7761(4) 0.9166(3) 0.0767(13) Uani 1 1 d . . .
H5A H 0.9011 0.7519 0.9071 0.092 Uiso 1 1 calc R . .
C6 C 1.0383(3) 0.8065(3) 0.8507(2) 0.0533(9) Uani 1 1 d . . .
C7 C 1.0380(3) 0.8093(2) 0.7638(2) 0.0467(8) Uani 1 1 d . . .
C8 C 1.1061(3) 0.8461(3) 0.6885(2) 0.0489(8) Uani 1 1 d . . .
H8A H 1.1685 0.8717 0.6825 0.059 Uiso 1 1 calc R . .
C9 C 1.0629(3) 0.8370(2) 0.6244(2) 0.0420(7) Uani 1 1 d . . .
C10 C 1.0893(3) 0.8718(2) 0.5300(2) 0.0412(7) Uani 1 1 d . . .
C11 C 1.1714(3) 0.9244(3) 0.4836(2) 0.0496(8) Uani 1 1 d . . .
H11A H 1.2176 0.9384 0.5118 0.059 Uiso 1 1 calc R . .
C12 C 1.1832(3) 0.9556(3) 0.3945(2) 0.0524(9) Uani 1 1 d . . .
H12A H 1.2388 0.9900 0.3620 0.063 Uiso 1 1 calc R . .
C13 C 1.1124(3) 0.9358(2) 0.3538(2) 0.0473(8) Uani 1 1 d . . .
H13A H 1.1195 0.9570 0.2937 0.057 Uiso 1 1 calc R . .
C14 C 1.0308(3) 0.8840(2) 0.4031(2) 0.0397(7) Uani 1 1 d . . .
C15 C 0.9483(3) 0.8595(2) 0.3695(2) 0.0400(7) Uani 1 1 d . . .
C16 C 0.9260(3) 0.8793(2) 0.2865(2) 0.0472(8) Uani 1 1 d . . .
H16A H 0.9616 0.9158 0.2343 0.057 Uiso 1 1 calc R . .
C17 C 0.8387(3) 0.8324(2) 0.2986(2) 0.0436(7) Uani 1 1 d . . .
C18 C 0.7789(3) 0.8315(3) 0.2324(2) 0.0460(8) Uani 1 1 d . . .
C19 C 0.7285(4) 0.9247(3) 0.1702(2) 0.0612(10) Uani 1 1 d . . .
H19A H 0.7340 0.9865 0.1706 0.073 Uiso 1 1 calc R . .
C20 C 0.6707(4) 0.9268(4) 0.1084(3) 0.0787(13) Uani 1 1 d . . .
H20A H 0.6382 0.9894 0.0669 0.094 Uiso 1 1 calc R . .
C21 C 0.6612(4) 0.8361(5) 0.1079(3) 0.0815(14) Uani 1 1 d . . .
H21A H 0.6203 0.8376 0.0670 0.098 Uiso 1 1 calc R . .
C22 C 0.7120(4) 0.7423(4) 0.1680(3) 0.0714(12) Uani 1 1 d . . .
H22A H 0.7065 0.6809 0.1668 0.086 Uiso 1 1 calc R . .
C23 C 0.7705(3) 0.7402(3) 0.2294(2) 0.0581(9) Uani 1 1 d . . .
H23A H 0.8048 0.6771 0.2695 0.070 Uiso 1 1 calc R . .
C24 C 0.3635(3) 0.9051(3) 0.1948(2) 0.0593(10) Uani 1 1 d . . .
H24A H 0.4130 0.9362 0.2032 0.071 Uiso 1 1 calc R . .
C25 C 0.2793(4) 0.9644(4) 0.1384(3) 0.0711(12) Uani 1 1 d . . .
H25A H 0.2721 1.0350 0.1098 0.085 Uiso 1 1 calc R . .
C26 C 0.2068(4) 0.9184(4) 0.1252(3) 0.0783(13) Uani 1 1 d . . .
H26A H 0.1517 0.9577 0.0866 0.094 Uiso 1 1 calc R . .
C27 C 0.2154(4) 0.8161(4) 0.1684(3) 0.0782(13) Uani 1 1 d . . .
H27A H 0.1648 0.7859 0.1602 0.094 Uiso 1 1 calc R . .
C28 C 0.2997(3) 0.7552(3) 0.2251(3) 0.0631(10) Uani 1 1 d . . .
H28A H 0.3057 0.6848 0.2537 0.076 Uiso 1 1 calc R . .
C29 C 0.3741(3) 0.8001(3) 0.2386(2) 0.0482(8) Uani 1 1 d . . .
C30 C 0.4613(3) 0.7356(3) 0.2986(2) 0.0431(7) Uani 1 1 d . . .
C31 C 0.5052(3) 0.6294(3) 0.3331(2) 0.0462(8) Uani 1 1 d . . .
H31A H 0.4859 0.5795 0.3220 0.055 Uiso 1 1 calc R . .
C32 C 0.5841(3) 0.6134(2) 0.38771(19) 0.0386(7) Uani 1 1 d . . .
C33 C 0.6573(3) 0.5198(2) 0.4447(2) 0.0391(7) Uani 1 1 d . . .
C34 C 0.6528(3) 0.4197(2) 0.4628(2) 0.0466(8) Uani 1 1 d . . .
H34A H 0.6032 0.4065 0.4368 0.056 Uiso 1 1 calc R . .
C35 C 0.7243(3) 0.3402(2) 0.5208(2) 0.0515(9) Uani 1 1 d . . .
H35A H 0.7238 0.2722 0.5335 0.062 Uiso 1 1 calc R . .
C36 C 0.7965(3) 0.3605(2) 0.5601(2) 0.0482(8) Uani 1 1 d . . .
H36A H 0.8445 0.3069 0.5993 0.058 Uiso 1 1 calc R . .
C37 C 0.7961(3) 0.4626(2) 0.5399(2) 0.0412(7) Uani 1 1 d . . .
C38 C 0.8596(3) 0.4973(2) 0.5818(2) 0.0406(7) Uani 1 1 d . . .
C39 C 0.9241(3) 0.4485(2) 0.6520(2) 0.0482(8) Uani 1 1 d . . .
H39A H 0.9439 0.3783 0.6850 0.058 Uiso 1 1 calc R . .
C40 C 0.9526(3) 0.5273(2) 0.6621(2) 0.0430(7) Uani 1 1 d . . .
C41 C 1.0163(3) 0.5233(2) 0.7283(2) 0.0484(8) Uani 1 1 d . . .
C42 C 1.1143(3) 0.5583(3) 0.7043(3) 0.0655(11) Uani 1 1 d . . .
H42A H 1.1409 0.5832 0.6461 0.079 Uiso 1 1 calc R . .
C43 C 1.1721(4) 0.5566(4) 0.7655(5) 0.0936(17) Uani 1 1 d . . .
H43A H 1.2385 0.5793 0.7486 0.112 Uiso 1 1 calc R . .
C44 C 1.1338(6) 0.5219(4) 0.8509(5) 0.113(2) Uani 1 1 d . . .
H44A H 1.1731 0.5220 0.8919 0.136 Uiso 1 1 calc R . .
C45 C 1.0378(7) 0.4871(5) 0.8760(3) 0.117(2) Uani 1 1 d . . .
H45A H 1.0117 0.4631 0.9343 0.141 Uiso 1 1 calc R . .
C46 C 0.9787(5) 0.4872(4) 0.8148(3) 0.0842(15) Uani 1 1 d . . .
H46A H 0.9134 0.4628 0.8324 0.101 Uiso 1 1 calc R . .
C47 C 0.5661(3) 0.6855(3) 0.6129(2) 0.0561(9) Uani 1 1 d . . .
C48 C 0.5115(5) 0.7144(4) 0.6897(3) 0.0897(16) Uani 1 1 d . A .
H48A H 0.4455 0.7721 0.6726 0.108 Uiso 1 1 calc R . .
H48B H 0.5648 0.7376 0.7072 0.108 Uiso 1 1 calc R . .
C49 C 0.4745(6) 0.6279(5) 0.7672(4) 0.106(2) Uani 1 1 d . . .
H49A H 0.4294 0.6564 0.8096 0.128 Uiso 1 1 d R A .
H49B H 0.4257 0.6009 0.7490 0.128 Uiso 1 1 d R . .
C50A C 0.5639(7) 0.5413(5) 0.8118(4) 0.132(3) Uani 0.686(7) 1 d PDU A 1
H50A H 0.6046 0.5625 0.8417 0.158 Uiso 0.686(7) 1 calc PR A 1
H50B H 0.6176 0.5152 0.7708 0.158 Uiso 0.686(7) 1 calc PR A 1
C51A C 0.5029(8) 0.4538(7) 0.8798(5) 0.116(3) Uani 0.686(7) 1 d PDU A 1
H51A H 0.4393 0.4835 0.9134 0.139 Uiso 0.686(7) 1 calc PR A 1
H51B H 0.4746 0.4233 0.8495 0.139 Uiso 0.686(7) 1 calc PR A 1
C52A C 0.5923(7) 0.3712(6) 0.9395(6) 0.110(3) Uani 0.686(7) 1 d PDU A 1
H52A H 0.6620 0.3506 0.9058 0.132 Uiso 0.686(7) 1 calc PR A 1
H52B H 0.6095 0.3972 0.9785 0.132 Uiso 0.686(7) 1 calc PR A 1
C53A C 0.5393(6) 0.2814(6) 0.9894(4) 0.138(3) Uani 0.686(7) 1 d PDU A 1
H53A H 0.5263 0.2574 0.9474 0.166 Uiso 0.686(7) 1 calc PR A 1
H53B H 0.5963 0.2262 1.0247 0.166 Uiso 0.686(7) 1 calc PR A 1
C50B C 0.5639(7) 0.5413(5) 0.8118(4) 0.132(3) Uani 0.314(7) 1 d PD A 2
H50C H 0.6265 0.5742 0.7930 0.158 Uiso 0.314(7) 1 calc PR A 2
H50D H 0.5778 0.5005 0.7760 0.158 Uiso 0.314(7) 1 calc PR A 2
C51B C 0.6059(16) 0.4552(11) 0.8963(9) 0.116(3) Uani 0.314(7) 1 d PD A 2
H51C H 0.5933 0.4802 0.9433 0.139 Uiso 0.314(7) 1 calc PR A 2
H51D H 0.6853 0.4199 0.8893 0.139 Uiso 0.314(7) 1 calc PR A 2
C52B C 0.5247(17) 0.3871(12) 0.9083(12) 0.110(3) Uani 0.314(7) 1 d PD A 2
H52C H 0.5354 0.3715 0.8564 0.132 Uiso 0.314(7) 1 calc PR A 2
H52D H 0.4470 0.4276 0.9129 0.132 Uiso 0.314(7) 1 calc PR A 2
C53B C 0.5393(6) 0.2814(6) 0.9894(4) 0.138(3) Uani 0.314(7) 1 d PD A 2
H53C H 0.5508 0.2239 0.9713 0.166 Uiso 0.314(7) 1 calc PR A 2
H53D H 0.6040 0.2700 1.0190 0.166 Uiso 0.314(7) 1 calc PR A 2
C54 C 0.4316(5) 0.2919(4) 1.0473(3) 0.104(2) Uani 1 1 d . . .
H54A H 0.4259 0.3454 1.0689 0.125 Uiso 1 1 d R A .
H54B H 0.3677 0.3141 1.0135 0.125 Uiso 1 1 d R . .
C55 C 0.4219(4) 0.1963(4) 1.1217(3) 0.0841(14) Uani 1 1 d . A .
H55A H 0.4894 0.1715 1.1523 0.101 Uiso 1 1 calc R . .
H55B H 0.4225 0.1446 1.0995 0.101 Uiso 1 1 calc R . .
C56 C 0.3192(3) 0.2031(3) 1.1865(2) 0.0539(9) Uani 1 1 d . . .
O1W O 0.6750(4) 1.0227(3) 0.3680(4) 0.155(2) Uani 1 1 d . . .
H1W H 0.7325 0.9701 0.3773 0.232 Uiso 1 1 d R . .
H2W H 0.6300 1.0149 0.4149 0.232 Uiso 1 1 d R . .
O2W O 0.4373(6) 0.9213(5) 0.5038(4) 0.253(4) Uani 1 1 d . . .
H3W H 0.4915 0.8592 0.5229 0.379 Uiso 1 1 d R . .
H4W H 0.4641 0.9504 0.4518 0.379 Uiso 1 1 d R . .
O3W O 0.4983(2) 0.9719(2) 0.3257(2) 0.0766(9) Uani 1 1 d . . .
H6W H 0.4568 1.0323 0.3034 0.115 Uiso 1 1 d R . .
H5W H 0.5652 0.9736 0.3260 0.115 Uiso 1 1 d R . .

loop_
_atom_site_aniso_label
_atom_site_aniso_U_11
_atom_site_aniso_U_22
_atom_site_aniso_U_33
_atom_site_aniso_U_23
_atom_site_aniso_U_13
_atom_site_aniso_U_12
Zn1 0.0389(2) 0.03506(19) 0.0415(2) -0.01048(15) -0.00145(15) -0.01570(15)
Zn2 0.0436(2) 0.03183(18) 0.0376(2) -0.00957(14) -0.00544(15) -0.01386(15)
N1 0.0428(15) 0.0496(15) 0.0444(15) -0.0128(12) -0.0049(12) -0.0200(12)
N2 0.0404(14) 0.0413(14) 0.0459(15) -0.0140(12) -0.0024(12) -0.0173(12)
N3 0.0370(13) 0.0351(13) 0.0434(15) -0.0121(11) 0.0016(11) -0.0134(11)
N4 0.0437(14) 0.0355(13) 0.0359(13) -0.0063(10) -0.0025(11) -0.0168(11)
N5 0.0458(15) 0.0404(13) 0.0350(13) -0.0097(11) -0.0045(11) -0.0162(12)
N6 0.0455(15) 0.0395(14) 0.0409(15) -0.0122(11) -0.0095(12) -0.0092(12)
N7 0.0430(14) 0.0383(13) 0.0394(14) -0.0125(11) -0.0083(11) -0.0111(11)
N8 0.0454(15) 0.0321(12) 0.0422(14) -0.0126(11) -0.0044(12) -0.0115(11)
N9 0.0503(16) 0.0310(12) 0.0445(15) -0.0092(11) -0.0110(12) -0.0127(11)
N10 0.0434(15) 0.0377(13) 0.0419(14) -0.0077(11) -0.0118(12) -0.0140(11)
O1 0.0390(12) 0.0488(12) 0.0491(13) -0.0230(10) -0.0012(10) -0.0158(10)
O2 0.0457(13) 0.0562(13) 0.0469(13) -0.0229(11) 0.0049(10) -0.0217(11)
O3 0.103(2) 0.092(2) 0.075(2) -0.0463(17) 0.0210(17) -0.0650(19)
O4 0.0564(17) 0.0794(19) 0.0649(18) -0.0013(15) -0.0031(14) -0.0270(15)
O5 0.0669(17) 0.0602(15) 0.0464(14) -0.0175(12) 0.0011(12) -0.0137(13)
C1 0.100(4) 0.154(5) 0.056(3) -0.032(3) -0.008(3) -0.076(4)
C2 0.141(6) 0.212(7) 0.072(4) -0.053(4) -0.006(4) -0.112(6)
C3 0.112(4) 0.160(5) 0.056(3) -0.041(3) -0.016(3) -0.054(4)
C4 0.083(3) 0.149(5) 0.053(3) -0.029(3) -0.005(2) -0.046(3)
C5 0.071(3) 0.110(4) 0.060(3) -0.029(2) -0.009(2) -0.040(3)
C6 0.054(2) 0.054(2) 0.050(2) -0.0108(16) -0.0155(17) -0.0159(17)
C7 0.0461(18) 0.0414(17) 0.055(2) -0.0151(15) -0.0100(16) -0.0145(14)
C8 0.0427(18) 0.0496(19) 0.061(2) -0.0199(16) -0.0074(16) -0.0188(15)
C9 0.0366(16) 0.0397(16) 0.0541(19) -0.0188(14) 0.0005(14) -0.0167(13)
C10 0.0405(17) 0.0350(15) 0.0506(19) -0.0170(14) 0.0010(14) -0.0146(13)
C11 0.0478(19) 0.0462(18) 0.063(2) -0.0238(16) 0.0007(16) -0.0224(15)
C12 0.0492(19) 0.0475(19) 0.066(2) -0.0227(17) 0.0105(17) -0.0266(16)
C13 0.0502(19) 0.0390(17) 0.0480(19) -0.0118(14) 0.0058(15) -0.0174(15)
C14 0.0376(16) 0.0303(14) 0.0453(18) -0.0100(13) 0.0012(13) -0.0092(12)
C15 0.0406(17) 0.0344(15) 0.0398(17) -0.0074(13) 0.0010(13) -0.0138(13)
C16 0.0490(19) 0.0445(18) 0.0391(17) -0.0044(14) 0.0005(15) -0.0173(15)
C17 0.0485(19) 0.0418(17) 0.0363(16) -0.0087(13) -0.0013(14) -0.0148(14)
C18 0.0477(19) 0.0522(19) 0.0354(16) -0.0144(14) 0.0033(14) -0.0159(15)
C19 0.074(3) 0.062(2) 0.043(2) -0.0096(17) -0.0090(18) -0.021(2)
C20 0.085(3) 0.095(3) 0.048(2) -0.015(2) -0.015(2) -0.020(3)
C21 0.081(3) 0.128(4) 0.051(2) -0.041(3) -0.001(2) -0.040(3)
C22 0.082(3) 0.096(3) 0.061(3) -0.049(3) 0.015(2) -0.040(3)
C23 0.066(2) 0.062(2) 0.049(2) -0.0251(17) 0.0073(18) -0.0212(19)
C24 0.057(2) 0.072(2) 0.046(2) -0.0154(18) -0.0080(17) -0.0191(19)
C25 0.068(3) 0.081(3) 0.051(2) -0.009(2) -0.016(2) -0.013(2)
C26 0.059(3) 0.117(4) 0.051(2) -0.027(3) -0.021(2) -0.006(3)
C27 0.065(3) 0.113(4) 0.067(3) -0.034(3) -0.024(2) -0.024(3)
C28 0.065(2) 0.079(3) 0.057(2) -0.029(2) -0.013(2) -0.024(2)
C29 0.0459(19) 0.066(2) 0.0359(17) -0.0221(16) -0.0030(14) -0.0152(16)
C30 0.0410(17) 0.0568(19) 0.0358(16) -0.0188(14) -0.0027(13) -0.0162(15)
C31 0.052(2) 0.0510(19) 0.0454(18) -0.0229(15) 0.0005(15) -0.0221(16)
C32 0.0431(17) 0.0406(16) 0.0360(16) -0.0165(13) 0.0004(13) -0.0153(13)
C33 0.0446(17) 0.0371(15) 0.0375(16) -0.0159(13) 0.0023(13) -0.0140(13)
C34 0.056(2) 0.0441(18) 0.0485(19) -0.0235(15) 0.0036(16) -0.0205(16)
C35 0.064(2) 0.0350(16) 0.057(2) -0.0182(15) 0.0016(18) -0.0176(16)
C36 0.055(2) 0.0318(15) 0.054(2) -0.0152(14) -0.0031(16) -0.0090(14)
C37 0.0442(17) 0.0331(15) 0.0430(17) -0.0128(13) -0.0029(14) -0.0077(13)
C38 0.0469(18) 0.0302(14) 0.0412(17) -0.0088(12) -0.0074(14) -0.0087(13)
C39 0.055(2) 0.0312(15) 0.052(2) -0.0037(14) -0.0157(16) -0.0109(14)
C40 0.0421(17) 0.0414(17) 0.0399(17) -0.0063(13) -0.0079(14) -0.0117(14)
C41 0.054(2) 0.0358(16) 0.050(2) -0.0058(14) -0.0162(16) -0.0094(14)
C42 0.047(2) 0.067(2) 0.082(3) -0.026(2) -0.015(2) -0.0096(18)
C43 0.066(3) 0.090(3) 0.139(5) -0.050(4) -0.048(3) -0.003(3)
C44 0.145(6) 0.084(4) 0.128(6) -0.040(4) -0.089(5) -0.002(4)
C45 0.177(7) 0.122(5) 0.055(3) -0.012(3) -0.044(4) -0.046(5)
C46 0.105(4) 0.096(3) 0.055(3) -0.011(2) -0.014(2) -0.050(3)
C47 0.059(2) 0.070(2) 0.056(2) -0.0300(19) 0.0066(17) -0.0366(19)
C48 0.118(4) 0.092(3) 0.074(3) -0.047(3) 0.038(3) -0.054(3)
C49 0.151(6) 0.101(4) 0.078(4) -0.045(3) 0.051(4) -0.068(4)
C50A 0.220(9) 0.110(5) 0.084(4) -0.033(4) 0.001(5) -0.082(5)
C51A 0.140(7) 0.129(7) 0.079(5) -0.035(4) 0.017(4) -0.056(5)
C52A 0.097(6) 0.132(6) 0.109(7) -0.046(4) 0.024(4) -0.060(5)
C53A 0.150(6) 0.156(6) 0.094(4) -0.030(4) 0.058(4) -0.087(5)
C50B 0.220(9) 0.110(5) 0.084(4) -0.033(4) 0.001(5) -0.082(5)
C51B 0.140(7) 0.129(7) 0.079(5) -0.035(4) 0.017(4) -0.056(5)
C52B 0.097(6) 0.132(6) 0.109(7) -0.046(4) 0.024(4) -0.060(5)
C53B 0.150(6) 0.156(6) 0.094(4) -0.030(4) 0.058(4) -0.087(5)
C54 0.136(5) 0.096(4) 0.086(4) -0.045(3) 0.059(3) -0.063(4)
C55 0.081(3) 0.100(4) 0.058(3) -0.020(2) 0.013(2) -0.031(3)
C56 0.057(2) 0.061(2) 0.047(2) -0.0157(17) 0.0011(17) -0.0294(19)
O1W 0.094(3) 0.116(3) 0.287(7) -0.107(4) -0.036(4) -0.013(3)
O2W 0.187(6) 0.276(8) 0.142(5) -0.019(5) -0.034(5) 0.083(5)
O3W 0.0681(18) 0.0548(16) 0.109(3) -0.0322(16) -0.0202(17) -0.0085(14)

loop_
_atom_type_symbol
_atom_type_description
_atom_type_scat_dispersion_real
_atom_type_scat_dispersion_imag
_atom_type_scat_source
C C 0.0033 0.0016 'International Tables Vol C Tables 4.2.6.8 and 6.1.1.4'
H H 0.0000 0.0000 'International Tables Vol C Tables 4.2.6.8 and 6.1.1.4'
N N 0.0061 0.0033 'International Tables Vol C Tables 4.2.6.8 and 6.1.1.4'
O O 0.0106 0.0060 'International Tables Vol C Tables 4.2.6.8 and 6.1.1.4'
Zn Zn 0.2839 1.4301 'International Tables Vol C Tables 4.2.6.8 and 6.1.1.4'

loop_
_geom_angle_atom_site_label_1
_geom_angle_atom_site_label_2
_geom_angle_atom_site_label_3
_geom_angle
N10 Zn1 O1 109.07(10)
N10 Zn1 N3 131.31(11)
O1 Zn1 N3 118.93(9)
N10 Zn1 N2 111.19(10)
O1 Zn1 N2 93.48(10)
N3 Zn1 N2 74.86(10)
N10 Zn1 N4 94.54(10)
O1 Zn1 N4 94.03(10)
N3 Zn1 N4 75.22(10)
N2 Zn1 N4 149.04(9)
O2 Zn2 N5 109.61(10)
O2 Zn2 N8 120.88(10)
N5 Zn2 N8 128.60(11)
O2 Zn2 N9 93.42(10)
N5 Zn2 N9 92.94(10)
N8 Zn2 N9 75.90(10)
O2 Zn2 N7 100.90(10)
N5 Zn2 N7 105.16(10)
N8 Zn2 N7 75.47(10)
N9 Zn2 N7 151.36(9)
N2 N1 C7 112.4(3)
N1 N2 C9 105.1(3)
N1 N2 Zn1 140.07(19)
C9 N2 Zn1 114.7(2)
C14 N3 C10 120.7(3)
C14 N3 Zn1 119.6(2)
C10 N3 Zn1 119.7(2)
C15 N4 N5 107.9(2)
C15 N4 Zn1 114.4(2)
N5 N4 Zn1 137.73(18)
N4 N5 C17 108.6(2)
N4 N5 Zn2 111.70(18)
C17 N5 Zn2 139.2(2)
N7 N6 C30 112.1(3)
N6 N7 C32 105.4(2)
N6 N7 Zn2 139.72(19)
C32 N7 Zn2 114.7(2)
C33 N8 C37 121.1(3)
C33 N8 Zn2 119.6(2)
C37 N8 Zn2 118.2(2)
C38 N9 N10 107.7(2)
C38 N9 Zn2 114.6(2)
N10 N9 Zn2 135.39(19)
C40 N10 N9 108.1(2)
C40 N10 Zn1 138.7(2)
N9 N10 Zn1 113.20(18)
C47 O2 Zn2 111.8(2)
C2 C1 C6 121.0(5)
C3 C2 C1 120.8(5)
C4 C3 C2 119.2(5)
C3 C4 C5 120.6(5)
C6 C5 C4 121.5(4)
C5 C6 C1 116.9(4)
C5 C6 C7 122.7(3)
C1 C6 C7 120.3(3)
N1 C7 C8 105.8(3)
N1 C7 C6 123.5(3)
C8 C7 C6 130.6(3)
C9 C8 C7 106.0(3)
N2 C9 C8 110.8(3)
N2 C9 C10 116.3(3)
C8 C9 C10 132.7(3)
N3 C10 C11 121.1(3)
N3 C10 C9 113.6(3)
C11 C10 C9 125.2(3)
C12 C11 C10 118.5(3)
C13 C12 C11 119.9(3)
C12 C13 C14 119.3(3)
N3 C14 C13 120.5(3)
N3 C14 C15 113.9(3)
C13 C14 C15 125.6(3)
N4 C15 C16 109.9(3)
N4 C15 C14 116.9(3)
C16 C15 C14 133.3(3)
C15 C16 C17 104.8(3)
N5 C17 C16 108.8(3)
N5 C17 C18 122.8(3)
C16 C17 C18 128.4(3)
C23 C18 C19 118.1(4)
C23 C18 C17 122.3(3)
C19 C18 C17 119.6(3)
C20 C19 C18 121.1(4)
C21 C20 C19 119.8(4)
C20 C21 C22 120.4(4)
C23 C22 C21 119.8(4)
C22 C23 C18 120.7(4)
C29 C24 C25 120.5(4)
C26 C25 C24 119.9(4)
C27 C26 C25 120.1(4)
C26 C27 C28 120.8(4)
C29 C28 C27 119.8(4)
C24 C29 C28 118.8(4)
C24 C29 C30 122.0(3)
C28 C29 C30 119.2(3)
N6 C30 C31 106.2(3)
N6 C30 C29 122.0(3)
C31 C30 C29 131.8(3)
C30 C31 C32 105.5(3)
N7 C32 C31 110.8(3)
N7 C32 C33 116.2(3)
C31 C32 C33 132.9(3)
N8 C33 C34 121.4(3)
N8 C33 C32 113.5(3)
C34 C33 C32 125.0(3)
C35 C34 C33 117.8(3)
C34 C35 C36 120.7(3)
C35 C36 C37 118.7(3)
N8 C37 C36 120.1(3)
N8 C37 C38 114.6(3)
C36 C37 C38 125.2(3)
N9 C38 C39 110.1(3)
N9 C38 C37 115.5(3)
C39 C38 C37 134.2(3)
C40 C39 C38 104.9(3)
N10 C40 C39 109.2(3)
N10 C40 C41 120.8(3)
C39 C40 C41 129.9(3)
C46 C41 C42 118.5(4)
C46 C41 C40 121.0(3)
C42 C41 C40 120.5(3)
C43 C42 C41 120.5(5)
C44 C43 C42 120.8(5)
C45 C44 C43 119.8(5)
C44 C45 C46 120.3(6)
C41 C46 C45 120.2(5)
O3 C47 O2 122.8(3)
O3 C47 C48 121.3(3)
O2 C47 C48 115.8(3)
C47 C48 C49 114.5(4)
C50A C49 C48 117.0(5)
C49 C50A C51A 106.8(6)
C52A C51A C50A 107.3(6)
C53A C52A C51A 105.3(6)
C54 C53A C52A 121.6(7)
C55 C54 C53A 114.3(5)
C54 C55 C56 117.2(4)
O4 C56 O5 124.7(4)
O4 C56 C55 119.8(4)
O5 C56 C55 115.6(4)

loop_
_geom_bond_atom_site_label_1
_geom_bond_atom_site_label_2
_geom_bond_distance
Zn1 N10 1.989(2)
Zn1 O1 2.002(2)
Zn1 N3 2.096(2)
Zn1 N2 2.188(3)
Zn1 N4 2.188(3)
Zn2 O2 2.008(2)
Zn2 N5 2.016(2)
Zn2 N8 2.083(2)
Zn2 N9 2.157(3)
Zn2 N7 2.169(3)
N1 N2 1.338(4)
N1 C7 1.351(4)
N2 C9 1.345(4)
N3 C14 1.341(4)
N3 C10 1.343(4)
N4 C15 1.350(4)
N4 N5 1.353(4)
N5 C17 1.359(4)
N6 N7 1.341(4)
N6 C30 1.358(4)
N7 C32 1.346(4)
N8 C33 1.336(4)
N8 C37 1.343(4)
N9 C38 1.349(4)
N9 N10 1.365(4)
N10 C40 1.361(4)
O2 C47 1.312(4)
O3 C47 1.222(4)
O4 C56 1.237(5)
O5 C56 1.257(4)
C1 C2 1.381(7)
C1 C6 1.383(5)
C2 C3 1.372(7)
C3 C4 1.336(7)
C4 C5 1.397(6)
C5 C6 1.375(5)
C6 C7 1.460(5)
C7 C8 1.383(5)
C8 C9 1.374(5)
C9 C10 1.470(5)
C10 C11 1.382(4)
C11 C12 1.381(5)
C12 C13 1.380(5)
C13 C14 1.382(4)
C14 C15 1.462(4)
C15 C16 1.388(5)
C16 C17 1.393(4)
C17 C18 1.474(5)
C18 C23 1.394(5)
C18 C19 1.395(5)
C19 C20 1.374(6)
C20 C21 1.371(7)
C21 C22 1.386(7)
C22 C23 1.373(6)
C24 C29 1.385(5)
C24 C25 1.394(5)
C25 C26 1.375(6)
C26 C27 1.355(6)
C27 C28 1.400(6)
C28 C29 1.386(5)
C29 C30 1.465(5)
C30 C31 1.388(5)
C31 C32 1.389(4)
C32 C33 1.469(4)
C33 C34 1.386(4)
C34 C35 1.380(5)
C35 C36 1.382(5)
C36 C37 1.389(4)
C37 C38 1.467(4)
C38 C39 1.386(4)
C39 C40 1.386(5)
C40 C41 1.474(5)
C41 C46 1.377(5)
C41 C42 1.384(5)
C42 C43 1.368(7)
C43 C44 1.361(8)
C44 C45 1.359(9)
C45 C46 1.388(7)
C47 C48 1.498(6)
C48 C49 1.518(6)
C49 C50A 1.454(9)
C50A C51A 1.608(7)
C51A C52A 1.537(8)
C52A C53A 1.510(7)
C53A C54 1.493(7)
C51B C52B 1.555(9)
C54 C55 1.476(6)
C55 C56 1.509(6)
